data_7249561
loop_
_publ_author_name
'Aggarwal, Ranjana'
'Sharma, Shilpa'
'Jain, Naman'
'Sanz, Dionisia'
'Claramunt, Rosa M.'
'Delgado, Patricia'
'Torralba, M. Carmen'

_publ_section_title
;
 Reaction of unsymmetrical \a-bromo-1,3-diketones with N-substituted
 thioureas: regioselective access to
 2-(N-arylamino)-5-acyl-4-methylthiazoles and/or rearranged
 2-(N-acylimino)-3-N-aryl-4-methylthiazoles
;
_journal_issue 48
_journal_name_full 'RSC Advances'
_journal_page_first 35585
_journal_page_last 35600
_journal_paper_doi 10.1039/D4RA05436A
_journal_volume 14
_journal_year 2024
_chemical_formula_moiety '1.333(C17 H14 N2 O S)'
_chemical_formula_sum 'C22.67 H18.67 N2.67 O1.33 S1.33'
_chemical_formula_weight 392.48
_space_group_crystal_system monoclinic
_space_group_IT_number 15
_space_group_name_Hall '-C 2yc'
_space_group_name_H-M_alt 'C 1 2/c 1'
_atom_sites_solution_hydrogens geom
_atom_sites_solution_primary direct
_audit_creation_date 2023-12-04
_audit_creation_method
;
Olex2 1.5
(compiled 2023.08.24 svn.re1ec1418 for OlexSys, GUI svn.r6817)
;
_audit_update_record
;
2023-12-05 deposited with the CCDC.	2024-08-29 downloaded from the CCDC.
;
_cell_angle_alpha 90
_cell_angle_beta 98.509(3)
_cell_angle_gamma 90
_cell_formula_units_Z 6
_cell_length_a 19.262(3)
_cell_length_b 4.9631(9)
_cell_length_c 30.819(5)
_cell_measurement_reflns_used 2243
_cell_measurement_temperature 296(2)
_cell_measurement_theta_max 26.0921
_cell_measurement_theta_min 2.3478
_cell_volume 2913.8(8)
_computing_cell_refinement 'SAINT v6.28A (Bruker, 2002)'
_computing_data_reduction 'SAINT v6.28A (Bruker, 2002)'
_computing_molecular_graphics 'Olex2 1.5 (Dolomanov et al., 2009)'
_computing_publication_material 'Olex2 1.5 (Dolomanov et al., 2009)'
_computing_structure_refinement 'SHELXL 2014/7 (Sheldrick, 2015)'
_computing_structure_solution 'SHELXS-1997  (Sheldrick, 2008)'
_diffrn_ambient_temperature 296.15
_diffrn_measured_fraction_theta_full 0.998
_diffrn_measured_fraction_theta_max 0.913
_diffrn_measurement_device_type 'Bruker P4'
_diffrn_measurement_method '\w scans'
_diffrn_radiation_monochromator graphite
_diffrn_radiation_type MoK\a
_diffrn_radiation_wavelength 0.71073
_diffrn_reflns_av_R_equivalents 0.0849
_diffrn_reflns_av_unetI/netI 0.0951
_diffrn_reflns_Laue_measured_fraction_full 0.998
_diffrn_reflns_Laue_measured_fraction_max 0.913
_diffrn_reflns_limit_h_max 24
_diffrn_reflns_limit_h_min -24
_diffrn_reflns_limit_k_max 6
_diffrn_reflns_limit_k_min -6
_diffrn_reflns_limit_l_max 39
_diffrn_reflns_limit_l_min -40
_diffrn_reflns_number 13672
_diffrn_reflns_point_group_measured_fraction_full 0.998
_diffrn_reflns_point_group_measured_fraction_max 0.913
_diffrn_reflns_theta_full 25.242
_diffrn_reflns_theta_max 28.944
_diffrn_reflns_theta_min 1.336
_diffrn_source_current 40.0
_diffrn_source_power 2.0
_diffrn_source_voltage 50.0
_exptl_absorpt_coefficient_mu 0.222
_exptl_absorpt_correction_T_max 1.0000
_exptl_absorpt_correction_T_min 0.576010
_exptl_absorpt_correction_type multi-scan
_exptl_absorpt_process_details
'SADABS v.2.10 (Bruker,2003) was used for absorption correction. R(int) was 0.0507 before and 0.0352 after correction. The Ratio of minimum to maximum transmission is 0.5760. The \l/2 correction factor is 0.0015.'
_exptl_crystal_colour colorless
_exptl_crystal_density_diffrn 1.342
_exptl_crystal_description block
_exptl_crystal_F_000 1232
_exptl_crystal_size_max 0.64
_exptl_crystal_size_mid 0.11
_exptl_crystal_size_min 0.03
_refine_diff_density_max 0.288
_refine_diff_density_min -0.363
_refine_diff_density_rms 0.061
_refine_ls_extinction_method none
_refine_ls_goodness_of_fit_ref 0.967
_refine_ls_hydrogen_treatment mixed
_refine_ls_matrix_type full
_refine_ls_number_parameters 233
_refine_ls_number_reflns 3533
_refine_ls_number_restraints 0
_refine_ls_restrained_S_all 0.967
_refine_ls_R_factor_all 0.1173
_refine_ls_R_factor_gt 0.0580
_refine_ls_shift/su_max 0.000
_refine_ls_shift/su_mean 0.000
_refine_ls_structure_factor_coef Fsqd
_refine_ls_weighting_details 'w=1/[\s^2^(Fo^2^)+(0.0731P)^2^] where P=(Fo^2^+2Fc^2^)/3'
_refine_ls_weighting_scheme calc
_refine_ls_wR_factor_gt 0.1336
_refine_ls_wR_factor_ref 0.1535
_reflns_Friedel_coverage 0.000
_reflns_number_gt 1877
_reflns_number_total 3533
_reflns_threshold_expression 'I > 2\s(I)'
_cod_data_source_file d4ra05436a2.cif
_cod_data_source_block shp-9
_cod_original_cell_volume 2913.8(9)
_cod_database_code 7249561
_shelx_shelxl_version_number 2014/7
_shelx_space_group_comment
;
The symmetry employed for this shelxl refinement is uniquely defined
by the following loop, which should always be used as a source of
symmetry information in preference to the above space-group names.
They are only intended as comments.
;
_olex2_refinement_description
;
1. Fixed Uiso
 At 1.2 times of:
  All C(H) groups, All C(H,H) groups, All N(H) groups
 At 1.5 times of:
  All C(H,H,H) groups
2. Others
 Sof(C15A)=Sof(H15A)=Sof(C16A)=Sof(H16A)=Sof(H17A)=Sof(C18A)=Sof(H18A)=
 Sof(C19A)=Sof(H19A)=1-FVAR(1)
 Sof(C15)=Sof(H15)=Sof(C16)=Sof(H16)=Sof(H17)=Sof(C18)=Sof(H18)=Sof(C19)=
 Sof(H19)=FVAR(1)
3.a Aromatic/amide H refined with riding coordinates:
 N6(H6), C8(H8), C9(H9), C10(H10), C11(H11), C12(H12), C15(H15), C15A(H15A),
 C16(H16), C16A(H16A), C17(H17), C17(H17A), C18(H18), C18A(H18A), C19(H19),
 C19A(H19A)
3.b Idealised Me refined as rotating group:
 C20(H20A,H20B,H20C)
;
_olex2_submission_original_sample_id 'shp 9'
_olex2_submission_special_instructions 'No special instructions were received'

loop_
_space_group_symop_operation_xyz
'x, y, z'
'-x, y, -z+1/2'
'x+1/2, y+1/2, z'
'-x+1/2, y+1/2, -z+1/2'
'-x, -y, -z'
'x, -y, z-1/2'
'-x+1/2, -y+1/2, -z'
'x+1/2, -y+1/2, z-1/2'

loop_
_atom_site_label
_atom_site_type_symbol
_atom_site_fract_x
_atom_site_fract_y
_atom_site_fract_z
_atom_site_U_iso_or_equiv
_atom_site_adp_type
_atom_site_occupancy
_atom_site_site_symmetry_order
_atom_site_calc_flag
_atom_site_refinement_flags_posn
_atom_site_refinement_flags_adp
_atom_site_refinement_flags_occupancy
_atom_site_disorder_assembly
_atom_site_disorder_group
S1 S 0.22151(4) 0.10275(16) 0.12386(2) 0.0399(2) Uani 1 1 d . . . . .
O1 O 0.07266(13) 0.6480(6) 0.10463(7) 0.0812(9) Uani 1 1 d . . . . .
N3 N 0.20159(11) 0.1932(5) 0.20335(7) 0.0331(5) Uani 1 1 d . . . . .
N6 N 0.28790(11) -0.1315(5) 0.19897(7) 0.0373(6) Uani 1 1 d . . . . .
H6 H 0.2836 -0.1765 0.2254 0.045 Uiso 1 1 calc R U . . .
C2 C 0.24017(13) 0.0511(5) 0.17979(8) 0.0295(6) Uani 1 1 d . . . . .
C4 C 0.15408(13) 0.3494(5) 0.17705(8) 0.0334(6) Uani 1 1 d . . . . .
C5 C 0.15697(14) 0.3301(6) 0.13277(8) 0.0342(7) Uani 1 1 d . . . . .
C7 C 0.34347(13) -0.2571(6) 0.18156(8) 0.0316(6) Uani 1 1 d . . . . .
C8 C 0.36839(16) -0.1748(7) 0.14423(10) 0.0573(10) Uani 1 1 d . . . . .
H8 H 0.3469 -0.0315 0.1280 0.116(16) Uiso 1 1 calc R . . . .
C9 C 0.42514(17) -0.3024(8) 0.13039(11) 0.0598(10) Uani 1 1 d . . . . .
H9 H 0.4403 -0.2480 0.1045 0.082(12) Uiso 1 1 calc R . . . .
C10 C 0.45860(17) -0.5039(7) 0.15397(11) 0.0580(10) Uani 1 1 d . . . . .
H10 H 0.4982 -0.5830 0.1455 0.134(18) Uiso 1 1 calc R . . . .
C11 C 0.43306(19) -0.5909(8) 0.19098(12) 0.0699(11) Uani 1 1 d . . . . .
H11 H 0.4545 -0.7355 0.2069 0.067(10) Uiso 1 1 calc R . . . .
C12 C 0.37673(16) -0.4678(6) 0.20473(10) 0.0500(8) Uani 1 1 d . . . . .
H12 H 0.3608 -0.5277 0.2301 0.055(9) Uiso 1 1 calc R . . . .
C13 C 0.11429(15) 0.4783(6) 0.09715(9) 0.0397(7) Uani 1 1 d . . . . .
C14 C 0.12157(14) 0.4092(6) 0.05066(9) 0.0369(7) Uani 1 1 d . . . . .
C15 C 0.1007(3) 0.1615(13) 0.03580(19) 0.0442(17) Uani 0.505(4) 1 d . . P A 1
H15 H 0.0859 0.0351 0.0548 0.053 Uiso 0.505(4) 1 calc R U P A 1
C15A C 0.1883(3) 0.4191(13) 0.03483(18) 0.0431(17) Uani 0.495(4) 1 d . . P A 2
H15A H 0.2284 0.4626 0.0542 0.052 Uiso 0.495(4) 1 calc R U P A 2
C16 C 0.1015(3) 0.0975(15) -0.0079(2) 0.0538(19) Uani 0.505(4) 1 d . . P A 1
H16 H 0.0850 -0.0687 -0.0189 0.065 Uiso 0.505(4) 1 calc R U P A 1
C16A C 0.1939(4) 0.3664(14) -0.0077(2) 0.057(2) Uani 0.495(4) 1 d . . P A 2
H16A H 0.2367 0.3754 -0.0181 0.068 Uiso 0.495(4) 1 calc R U P A 2
C17 C 0.1285(2) 0.2942(8) -0.03633(11) 0.0655(11) Uani 1 1 d . . . . .
H17 H 0.1358 0.2496 -0.0646 0.079 Uiso 0.505(4) 1 calc R U P A 1
H17A H 0.1308 0.2535 -0.0655 0.079 Uiso 0.495(4) 1 calc R U P A 2
C18 C 0.1423(4) 0.5410(15) -0.0200(2) 0.059(2) Uani 0.505(4) 1 d . . P A 1
H18 H 0.1540 0.6753 -0.0387 0.071 Uiso 0.505(4) 1 calc R U P A 1
C18A C 0.0706(4) 0.2848(15) -0.0235(2) 0.0539(19) Uani 0.495(4) 1 d . . P A 2
H18A H 0.0310 0.2383 -0.0432 0.065 Uiso 0.495(4) 1 calc R U P A 2
C19 C 0.1400(3) 0.6067(13) 0.0238(2) 0.0473(17) Uani 0.505(4) 1 d . . P A 1
H19 H 0.1506 0.7797 0.0343 0.057 Uiso 0.505(4) 1 calc R U P A 1
C19A C 0.0640(3) 0.3427(13) 0.01980(19) 0.0450(17) Uani 0.495(4) 1 d . . P A 2
H19A H 0.0198 0.3368 0.0284 0.054 Uiso 0.495(4) 1 calc R U P A 2
C20 C 0.10491(16) 0.5209(7) 0.19824(10) 0.0506(9) Uani 1 1 d . . . . .
H20A H 0.1124 0.4898 0.2293 0.076 Uiso 1 1 calc R U . . .
H20B H 0.0574 0.4759 0.1865 0.076 Uiso 1 1 calc R U . . .
H20C H 0.1134 0.7073 0.1925 0.076 Uiso 1 1 calc R U . . .

loop_
_atom_site_aniso_label
_atom_site_aniso_U_11
_atom_site_aniso_U_22
_atom_site_aniso_U_33
_atom_site_aniso_U_23
_atom_site_aniso_U_13
_atom_site_aniso_U_12
S1 0.0496(5) 0.0510(5) 0.0194(3) 0.0023(3) 0.0061(3) 0.0215(4)
O1 0.0906(18) 0.114(2) 0.0417(13) 0.0196(14) 0.0183(12) 0.0756(17)
N3 0.0372(13) 0.0415(14) 0.0210(11) 0.0007(10) 0.0060(10) 0.0107(11)
N6 0.0420(13) 0.0473(15) 0.0242(11) 0.0113(11) 0.0102(10) 0.0170(11)
C2 0.0306(14) 0.0386(16) 0.0193(12) 0.0014(12) 0.0036(11) 0.0044(12)
C4 0.0354(15) 0.0344(16) 0.0300(14) -0.0024(13) 0.0037(12) 0.0058(12)
C5 0.0407(16) 0.0368(17) 0.0250(14) 0.0009(12) 0.0040(12) 0.0095(13)
C7 0.0316(14) 0.0400(17) 0.0234(13) 0.0004(12) 0.0051(11) 0.0073(12)
C8 0.052(2) 0.076(3) 0.0470(19) 0.0303(18) 0.0194(16) 0.0349(18)
C9 0.054(2) 0.086(3) 0.0440(19) 0.0167(19) 0.0237(17) 0.0268(19)
C10 0.057(2) 0.068(2) 0.052(2) -0.0002(19) 0.0182(17) 0.0312(19)
C11 0.084(3) 0.071(3) 0.058(2) 0.021(2) 0.023(2) 0.050(2)
C12 0.063(2) 0.052(2) 0.0384(17) 0.0135(15) 0.0175(16) 0.0194(17)
C13 0.0394(16) 0.0486(19) 0.0306(15) 0.0035(14) 0.0042(13) 0.0126(14)
C14 0.0409(16) 0.0409(18) 0.0278(14) 0.0074(14) 0.0012(12) 0.0132(14)
C15 0.052(4) 0.048(4) 0.030(3) 0.006(3) -0.004(3) 0.000(3)
C15A 0.039(3) 0.059(4) 0.030(3) 0.011(3) 0.001(3) 0.009(3)
C16 0.064(4) 0.054(5) 0.038(3) -0.012(4) -0.009(3) 0.002(4)
C16A 0.062(4) 0.069(5) 0.042(4) 0.016(4) 0.015(3) 0.020(4)
C17 0.105(3) 0.065(3) 0.0243(17) 0.0024(17) 0.003(2) 0.016(2)
C18 0.088(5) 0.057(5) 0.033(3) 0.011(3) 0.007(3) 0.002(4)
C18A 0.064(5) 0.059(5) 0.035(4) -0.002(4) -0.008(4) -0.006(4)
C19 0.060(4) 0.041(4) 0.041(3) 0.003(3) 0.004(3) 0.003(3)
C19A 0.038(3) 0.061(5) 0.032(3) 0.004(3) -0.005(3) 0.008(3)
C20 0.0540(19) 0.061(2) 0.0376(17) -0.0103(16) 0.0083(15) 0.0192(17)

loop_
_atom_type_symbol
_atom_type_description
_atom_type_scat_dispersion_real
_atom_type_scat_dispersion_imag
_atom_type_scat_source
C C 0.0033 0.0016 'International Tables Vol C Tables 4.2.6.8 and 6.1.1.4'
H H 0.0000 0.0000 'International Tables Vol C Tables 4.2.6.8 and 6.1.1.4'
N N 0.0061 0.0033 'International Tables Vol C Tables 4.2.6.8 and 6.1.1.4'
O O 0.0106 0.0060 'International Tables Vol C Tables 4.2.6.8 and 6.1.1.4'
S S 0.1246 0.1234 'International Tables Vol C Tables 4.2.6.8 and 6.1.1.4'

loop_
_geom_angle_atom_site_label_1
_geom_angle_atom_site_label_2
_geom_angle_atom_site_label_3
_geom_angle
_geom_angle_site_symmetry_1
_geom_angle_site_symmetry_3
_geom_angle_publ_flag
C2 S1 C5 89.24(12) . . ?
C2 N3 C4 111.0(2) . . ?
C2 N6 H6 115.5 . . ?
C2 N6 C7 129.1(2) . . ?
C7 N6 H6 115.5 . . ?
N3 C2 S1 114.80(19) . . ?
N3 C2 N6 121.1(2) . . ?
N6 C2 S1 124.00(19) . . ?
N3 C4 C5 115.2(2) . . ?
N3 C4 C20 118.4(2) . . ?
C5 C4 C20 126.4(2) . . ?
C4 C5 S1 109.75(19) . . ?
C4 C5 C13 127.3(2) . . ?
C13 C5 S1 123.0(2) . . ?
C8 C7 N6 124.5(3) . . ?
C12 C7 N6 117.5(2) . . ?
C12 C7 C8 118.0(3) . . ?
C7 C8 H8 119.6 . . ?
C7 C8 C9 120.8(3) . . ?
C9 C8 H8 119.6 . . ?
C8 C9 H9 119.6 . . ?
C10 C9 C8 120.7(3) . . ?
C10 C9 H9 119.6 . . ?
C9 C10 H10 120.7 . . ?
C9 C10 C11 118.7(3) . . ?
C11 C10 H10 120.7 . . ?
C10 C11 H11 119.5 . . ?
C12 C11 C10 121.0(3) . . ?
C12 C11 H11 119.5 . . ?
C7 C12 H12 119.6 . . ?
C11 C12 C7 120.7(3) . . ?
C11 C12 H12 119.6 . . ?
O1 C13 C5 121.4(3) . . ?
O1 C13 C14 120.0(2) . . ?
C5 C13 C14 118.6(2) . . ?
C15 C14 C13 117.8(3) . . ?
C15 C14 C19 122.6(4) . . ?
C15A C14 C13 122.0(3) . . ?
C19 C14 C13 119.0(4) . . ?
C19A C14 C13 122.1(3) . . ?
C19A C14 C15A 115.9(4) . . ?
C14 C15 H15 120.3 . . ?
C14 C15 C16 119.5(6) . . ?
C16 C15 H15 120.3 . . ?
C14 C15A H15A 119.2 . . ?
C16A C15A C14 121.6(5) . . ?
C16A C15A H15A 119.2 . . ?
C15 C16 H16 120.4 . . ?
C15 C16 C17 119.2(6) . . ?
C17 C16 H16 120.4 . . ?
C15A C16A H16A 121.9 . . ?
C15A C16A C17 116.3(5) . . ?
C17 C16A H16A 121.9 . . ?
C16 C17 H17 121.4 . . ?
C16A C17 H17A 118.3 . . ?
C18 C17 C16 117.1(5) . . ?
C18 C17 H17 121.4 . . ?
C18A C17 C16A 123.3(5) . . ?
C18A C17 H17A 118.3 . . ?
C17 C18 H18 118.5 . . ?
C17 C18 C19 123.0(6) . . ?
C19 C18 H18 118.5 . . ?
C17 C18A H18A 119.6 . . ?
C17 C18A C19A 120.9(6) . . ?
C19A C18A H18A 119.6 . . ?
C14 C19 C18 117.9(6) . . ?
C14 C19 H19 121.0 . . ?
C18 C19 H19 121.0 . . ?
C14 C19A C18A 122.0(6) . . ?
C14 C19A H19A 119.0 . . ?
C18A C19A H19A 119.0 . . ?
C4 C20 H20A 109.5 . . ?
C4 C20 H20B 109.5 . . ?
C4 C20 H20C 109.5 . . ?
H20A C20 H20B 109.5 . . ?
H20A C20 H20C 109.5 . . ?
H20B C20 H20C 109.5 . . ?

loop_
_geom_bond_atom_site_label_1
_geom_bond_atom_site_label_2
_geom_bond_distance
_geom_bond_site_symmetry_2
_geom_bond_publ_flag
S1 C2 1.727(3) . ?
S1 C5 1.731(3) . ?
O1 C13 1.209(3) . ?
N3 C2 1.318(3) . ?
N3 C4 1.370(3) . ?
N6 H6 0.8600 . ?
N6 C2 1.362(3) . ?
N6 C7 1.412(3) . ?
C4 C5 1.377(3) . ?
C4 C20 1.494(4) . ?
C5 C13 1.468(4) . ?
C7 C8 1.373(4) . ?
C7 C12 1.371(4) . ?
C8 H8 0.9300 . ?
C8 C9 1.384(4) . ?
C9 H9 0.9300 . ?
C9 C10 1.344(4) . ?
C10 H10 0.9300 . ?
C10 C11 1.377(4) . ?
C11 H11 0.9300 . ?
C11 C12 1.366(4) . ?
C12 H12 0.9300 . ?
C13 C14 1.500(4) . ?
C14 C15 1.352(7) . ?
C14 C15A 1.441(6) . ?
C14 C19 1.364(7) . ?
C14 C19A 1.389(6) . ?
C15 H15 0.9300 . ?
C15 C16 1.385(8) . ?
C15A H15A 0.9300 . ?
C15A C16A 1.356(8) . ?
C16 H16 0.9300 . ?
C16 C17 1.459(8) . ?
C16A H16A 0.9300 . ?
C16A C17 1.472(8) . ?
C17 H17 0.9300 . ?
C17 H17A 0.9300 . ?
C17 C18 1.336(8) . ?
C17 C18A 1.237(7) . ?
C18 H18 0.9300 . ?
C18 C19 1.396(8) . ?
C18A H18A 0.9300 . ?
C18A C19A 1.390(8) . ?
C19 H19 0.9300 . ?
C19A H19A 0.9300 . ?
C20 H20A 0.9600 . ?
C20 H20B 0.9600 . ?
C20 H20C 0.9600 . ?

loop_
_geom_torsion_atom_site_label_1
_geom_torsion_atom_site_label_2
_geom_torsion_atom_site_label_3
_geom_torsion_atom_site_label_4
_geom_torsion
_geom_torsion_site_symmetry_1
_geom_torsion_site_symmetry_2
_geom_torsion_site_symmetry_3
_geom_torsion_site_symmetry_4
_geom_torsion_publ_flag
S1 C5 C13 O1 -175.3(3) . . . . ?
S1 C5 C13 C14 6.5(4) . . . . ?
O1 C13 C14 C15 -112.4(4) . . . . ?
O1 C13 C14 C15A 125.4(4) . . . . ?
O1 C13 C14 C19 59.1(5) . . . . ?
O1 C13 C14 C19A -51.8(5) . . . . ?
N3 C4 C5 S1 0.7(3) . . . . ?
N3 C4 C5 C13 -178.1(3) . . . . ?
N6 C7 C8 C9 177.2(3) . . . . ?
N6 C7 C12 C11 -176.9(3) . . . . ?
C2 S1 C5 C4 -0.2(2) . . . . ?
C2 S1 C5 C13 178.7(3) . . . . ?
C2 N3 C4 C5 -1.0(3) . . . . ?
C2 N3 C4 C20 178.9(2) . . . . ?
C2 N6 C7 C8 14.0(5) . . . . ?
C2 N6 C7 C12 -169.1(3) . . . . ?
C4 N3 C2 S1 0.8(3) . . . . ?
C4 N3 C2 N6 -175.8(2) . . . . ?
C4 C5 C13 O1 3.4(5) . . . . ?
C4 C5 C13 C14 -174.7(3) . . . . ?
C5 S1 C2 N3 -0.3(2) . . . . ?
C5 S1 C2 N6 176.1(2) . . . . ?
C5 C13 C14 C15 65.7(5) . . . . ?
C5 C13 C14 C15A -56.4(5) . . . . ?
C5 C13 C14 C19 -122.7(4) . . . . ?
C5 C13 C14 C19A 126.3(4) . . . . ?
C7 N6 C2 S1 19.0(4) . . . . ?
C7 N6 C2 N3 -164.8(3) . . . . ?
C7 C8 C9 C10 -2.2(6) . . . . ?
C8 C7 C12 C11 0.2(5) . . . . ?
C8 C9 C10 C11 3.4(6) . . . . ?
C9 C10 C11 C12 -2.9(6) . . . . ?
C10 C11 C12 C7 1.1(6) . . . . ?
C12 C7 C8 C9 0.4(5) . . . . ?
C13 C14 C15 C16 175.1(5) . . . . ?
C13 C14 C15A C16A -177.4(5) . . . . ?
C13 C14 C19 C18 -176.2(5) . . . . ?
C13 C14 C19A C18A 178.5(5) . . . . ?
C14 C15 C16 C17 3.3(9) . . . . ?
C14 C15A C16A C17 -1.1(9) . . . . ?
C15 C14 C19 C18 -5.1(8) . . . . ?
C15 C16 C17 C18 -8.9(9) . . . . ?
C15A C14 C19A C18A 1.1(8) . . . . ?
C15A C16A C17 C18A 1.2(9) . . . . ?
C16 C17 C18 C19 7.8(10) . . . . ?
C16A C17 C18A C19A -0.2(11) . . . . ?
C17 C18 C19 C14 -1.1(10) . . . . ?
C17 C18A C19A C14 -1.0(11) . . . . ?
C19 C14 C15 C16 3.8(8) . . . . ?
C19A C14 C15A C16A 0.0(8) . . . . ?
C20 C4 C5 S1 -179.2(2) . . . . ?
C20 C4 C5 C13 2.0(5) . . . . ?
